data_4348761
loop_
_publ_author_name
'Kumar, Sreedhar V.'
'Scottwell, Syn\/ove \/O'
'Waugh, Emily'
'McAdam, C. John'
'Hanton, Lyall R.'
'Brooks, Heather J. L.'
'Crowley, James D.'

_publ_section_title
;
 Antimicrobial Properties of Tris(homoleptic) Ruthenium(II)
 2-Pyridyl-1,2,3-triazole &quot;Click&quot; Complexes against Pathogenic
 Bacteria, Including Methicillin-Resistant Staphylococcus aureus (MRSA).
;
_journal_issue 19
_journal_name_full 'Inorganic chemistry'
_journal_page_first 9767
_journal_page_last 9777
_journal_paper_doi 10.1021/acs.inorgchem.6b01574
_journal_volume 55
_journal_year 2016
_chemical_formula_sum 'C46 H42 F12 N14 P2 Ru'
_chemical_formula_weight 1181.95
_space_group_IT_number 2
_space_group_name_Hall '-P 1'
_space_group_name_H-M_alt 'P -1'
_symmetry_cell_setting triclinic
_symmetry_space_group_name_H-M 'P -1'
_atom_sites_solution_hydrogens geom
_atom_sites_solution_primary direct
_atom_sites_solution_secondary difmap
_audit_creation_method SHELXL-97
_cell_angle_alpha 91.733(2)
_cell_angle_beta 108.9050(10)
_cell_angle_gamma 100.9430(10)
_cell_formula_units_Z 2
_cell_length_a 12.0954(4)
_cell_length_b 14.0009(5)
_cell_length_c 15.6536(5)
_cell_measurement_reflns_used 9922
_cell_measurement_temperature 90(2)
_cell_measurement_theta_max 31.05
_cell_measurement_theta_min 2.24
_cell_volume 2450.24(14)
_computing_cell_refinement 'Bruker SAINT'
_computing_data_collection 'Bruker APEX2'
_computing_data_reduction 'Bruker SAINT'
_computing_molecular_graphics 'Bruker SHELXTL'
_computing_publication_material 'Bruker SHELXTL'
_computing_structure_refinement 'SHELXL-97 (Sheldrick, 2008)'
_computing_structure_solution 'SHELXS-97 (Sheldrick, 2008)'
_diffrn_ambient_temperature 90(2)
_diffrn_measured_fraction_theta_full 0.996
_diffrn_measured_fraction_theta_max 0.996
_diffrn_measurement_device_type 'Bruker APEX-II CCD'
_diffrn_measurement_method '\f and \w scans'
_diffrn_radiation_monochromator copper
_diffrn_radiation_source 'fine-focus sealed tube'
_diffrn_radiation_type MoK\a
_diffrn_radiation_wavelength 0.71073
_diffrn_reflns_av_R_equivalents 0.0311
_diffrn_reflns_av_sigmaI/netI 0.0359
_diffrn_reflns_limit_h_max 14
_diffrn_reflns_limit_h_min -14
_diffrn_reflns_limit_k_max 16
_diffrn_reflns_limit_k_min -16
_diffrn_reflns_limit_l_max 18
_diffrn_reflns_limit_l_min -18
_diffrn_reflns_number 27038
_diffrn_reflns_theta_full 25.50
_diffrn_reflns_theta_max 25.50
_diffrn_reflns_theta_min 1.38
_diffrn_standards_number 0
_exptl_absorpt_coefficient_mu 0.482
_exptl_absorpt_correction_T_max 0.7465
_exptl_absorpt_correction_T_min 0.7051
_exptl_absorpt_correction_type multi-scan
_exptl_absorpt_process_details 'SCALE (Bruker AXS Inc.)'
_exptl_crystal_colour yellow
_exptl_crystal_density_diffrn 1.602
_exptl_crystal_density_method 'not measured'
_exptl_crystal_description plate
_exptl_crystal_F_000 1196
_exptl_crystal_size_max 0.3
_exptl_crystal_size_mid 0.24
_exptl_crystal_size_min 0.1
_refine_diff_density_max 0.345
_refine_diff_density_min -0.490
_refine_diff_density_rms 0.060
_refine_ls_extinction_method none
_refine_ls_goodness_of_fit_ref 1.060
_refine_ls_hydrogen_treatment constr
_refine_ls_matrix_type full
_refine_ls_number_parameters 678
_refine_ls_number_reflns 9079
_refine_ls_number_restraints 0
_refine_ls_restrained_S_all 1.060
_refine_ls_R_factor_all 0.0332
_refine_ls_R_factor_gt 0.0278
_refine_ls_shift/su_max 0.002
_refine_ls_shift/su_mean 0.000
_refine_ls_structure_factor_coef Fsqd
_refine_ls_weighting_details 'calc w=1/[\s^2^(Fo^2^)+(0.0155P)^2^+1.9400P] where P=(Fo^2^+2Fc^2^)/3'
_refine_ls_weighting_scheme calc
_refine_ls_wR_factor_gt 0.0589
_refine_ls_wR_factor_ref 0.0636
_reflns_number_gt 8073
_reflns_number_total 9079
_reflns_threshold_expression >2\s(I)
_cod_data_source_file ic6b01574_si_002.cif
_cod_data_source_block lrh120fac
_cod_depositor_comments
;
The following automatic conversions were performed:

data item '_symmetry_cell_setting' value 'Triclinic' was changed to
'triclinic' in accordance with the
/home/saulius/struct/COD-crude-data/automatic-downloads/DataCite-retrospective/ACS/depositions/lib/dictionaries/cif_core.dic
dictionary named 'cif_core.dic' version 2.4.2 last updated on
2011-04-26.

Automatic conversion script
Id: cif_fix_values 6909 2019-04-08 15:41:33Z antanas 
;
_cod_original_sg_symbol_H-M 'P-1   '
_cod_database_code 4348761

loop_
_symmetry_equiv_pos_as_xyz
'x, y, z'
'-x, -y, -z'

loop_
_atom_site_label
_atom_site_type_symbol
_atom_site_fract_x
_atom_site_fract_y
_atom_site_fract_z
_atom_site_U_iso_or_equiv
_atom_site_adp_type
_atom_site_occupancy
_atom_site_symmetry_multiplicity
_atom_site_calc_flag
_atom_site_refinement_flags
Ru1 Ru 0.857498(14) 0.894113(12) 0.702909(11) 0.01229(5) Uani 1 1 d .
P1 P 1.90558(5) 1.70875(4) 0.23236(4) 0.01958(13) Uani 1 1 d .
P2 P 0.45339(5) 0.21562(4) 1.08545(4) 0.02019(13) Uani 1 1 d .
F1 F 1.83673(13) 1.72800(11) 0.13101(9) 0.0360(4) Uani 1 1 d .
F2 F 1.90529(13) 1.59983(10) 0.19774(9) 0.0334(3) Uani 1 1 d .
F3 F 1.90561(11) 1.81731(9) 0.26821(9) 0.0255(3) Uani 1 1 d .
F4 F 2.03150(12) 1.74746(10) 0.21870(9) 0.0302(3) Uani 1 1 d .
F5 F 1.97433(11) 1.68903(9) 0.33449(8) 0.0248(3) Uani 1 1 d .
F6 F 1.78068(11) 1.67083(10) 0.24819(9) 0.0311(3) Uani 1 1 d .
F7 F 0.46483(13) 0.31927(10) 1.13626(10) 0.0377(4) Uani 1 1 d .
F8 F 0.47035(12) 0.16751(10) 1.17853(9) 0.0317(3) Uani 1 1 d .
F9 F 0.43686(14) 0.26358(13) 0.99247(10) 0.0482(4) Uani 1 1 d .
F10 F 0.31149(11) 0.19333(10) 1.06376(9) 0.0296(3) Uani 1 1 d .
F11 F 0.59517(11) 0.23687(10) 1.10679(9) 0.0330(3) Uani 1 1 d .
F12 F 0.44140(12) 0.11101(10) 1.03519(10) 0.0374(4) Uani 1 1 d .
N2 N 0.84333(14) 0.78354(12) 0.78184(11) 0.0137(4) Uani 1 1 d .
N1 N 0.67458(14) 0.83301(12) 0.65039(11) 0.0138(4) Uani 1 1 d .
N4 N 0.85860(15) 0.66768(13) 0.86591(11) 0.0162(4) Uani 1 1 d .
N3 N 0.92024(15) 0.75178(13) 0.84987(11) 0.0159(4) Uani 1 1 d .
N10 N 0.87241(14) 0.80631(12) 0.60427(11) 0.0149(4) Uani 1 1 d .
N12 N 0.86013(15) 0.68901(13) 0.51133(11) 0.0173(4) Uani 1 1 d .
N11 N 0.87574(15) 0.71332(13) 0.59901(11) 0.0162(4) Uani 1 1 d .
N9 N 0.85149(14) 0.98693(13) 0.59966(11) 0.0149(4) Uani 1 1 d .
N6 N 1.03390(14) 0.94851(12) 0.76975(11) 0.0138(4) Uani 1 1 d .
N7 N 1.13245(14) 0.93026(13) 0.76002(11) 0.0159(4) Uani 1 1 d .
N8 N 1.22235(14) 0.98425(13) 0.82996(11) 0.0163(4) Uani 1 1 d .
N5 N 0.85187(14) 0.99219(12) 0.80390(11) 0.0138(4) Uani 1 1 d .
N13 N 0.8436(2) 1.33462(19) 0.38731(16) 0.0461(6) Uani 1 1 d .
N14 N 0.4537(2) 0.46706(16) 0.72087(17) 0.0496(7) Uani 1 1 d .
C1 C 0.73446(17) 0.72079(15) 0.75551(13) 0.0144(4) Uani 1 1 d .
C2 C 0.63894(18) 0.74815(15) 0.68317(13) 0.0152(4) Uani 1 1 d .
C3 C 0.52169(18) 0.69554(16) 0.65119(14) 0.0187(5) Uani 1 1 d .
H3 H 0.5003 0.6371 0.6743 0.022 Uiso 1 1 calc R
C4 C 0.43675(18) 0.73095(16) 0.58443(14) 0.0195(5) Uani 1 1 d .
H4 H 0.3576 0.6971 0.5621 0.023 Uiso 1 1 calc R
C5 C 0.47275(19) 0.81796(16) 0.55178(14) 0.0204(5) Uani 1 1 d .
H5 H 0.4175 0.8439 0.5076 0.024 Uiso 1 1 calc R
C6 C 0.59123(18) 0.86605(16) 0.58525(14) 0.0175(4) Uani 1 1 d .
H6 H 0.6144 0.9237 0.5618 0.021 Uiso 1 1 calc R
C7 C 0.74467(18) 0.64584(16) 0.80957(14) 0.0173(4) Uani 1 1 d .
H7 H 0.6857 0.5916 0.8078 0.021 Uiso 1 1 calc R
C8 C 0.91941(19) 0.61620(17) 0.94279(15) 0.0227(5) Uani 1 1 d .
H8A H 0.9274 0.6516 0.9994 0.027 Uiso 1 1 calc R
H8B H 0.9990 0.6145 0.9423 0.027 Uiso 1 1 calc R
C9 C 0.85036(18) 0.51346(16) 0.93709(14) 0.0183(5) Uani 1 1 d .
C10 C 0.85981(19) 0.43909(17) 0.88085(14) 0.0220(5) Uani 1 1 d .
H10 H 0.9110 0.4523 0.8474 0.026 Uiso 1 1 calc R
C11 C 0.7935(2) 0.34555(17) 0.87435(15) 0.0248(5) Uani 1 1 d .
H11 H 0.7998 0.2961 0.8363 0.030 Uiso 1 1 calc R
C12 C 0.7177(2) 0.32543(17) 0.92434(16) 0.0261(5) Uani 1 1 d .
H12 H 0.6727 0.2626 0.9196 0.031 Uiso 1 1 calc R
C13 C 0.7090(2) 0.39859(18) 0.98107(17) 0.0285(5) Uani 1 1 d .
H13 H 0.6588 0.3848 1.0153 0.034 Uiso 1 1 calc R
C14 C 0.7745(2) 0.49247(17) 0.98733(15) 0.0241(5) Uani 1 1 d .
H14 H 0.7678 0.5417 1.0254 0.029 Uiso 1 1 calc R
C15 C 0.85582(17) 0.84205(16) 0.52183(13) 0.0155(4) Uani 1 1 d .
C16 C 0.84703(18) 0.76543(16) 0.46175(14) 0.0190(5) Uani 1 1 d .
H16 H 0.8347 0.7661 0.4000 0.023 Uiso 1 1 calc R
C17 C 0.8517(2) 0.58591(16) 0.48212(15) 0.0212(5) Uani 1 1 d .
H17A H 0.9312 0.5739 0.4923 0.025 Uiso 1 1 calc R
H17B H 0.8068 0.5720 0.4178 0.025 Uiso 1 1 calc R
C18 C 0.79051(19) 0.52028(16) 0.53509(14) 0.0193(5) Uani 1 1 d .
C19 C 0.67988(19) 0.53148(16) 0.53732(15) 0.0223(5) Uani 1 1 d .
H19 H 0.6415 0.5758 0.5024 0.027 Uiso 1 1 calc R
C20 C 0.6263(2) 0.47724(17) 0.59109(15) 0.0243(5) Uani 1 1 d .
H20 H 0.5527 0.4858 0.5929 0.029 Uiso 1 1 calc R
C21 C 0.6821(2) 0.41018(17) 0.64217(15) 0.0249(5) Uani 1 1 d .
H21 H 0.6465 0.3742 0.6789 0.030 Uiso 1 1 calc R
C22 C 0.7901(2) 0.39678(17) 0.63857(15) 0.0250(5) Uani 1 1 d .
H22 H 0.8267 0.3505 0.6717 0.030 Uiso 1 1 calc R
C23 C 0.8448(2) 0.45197(16) 0.58577(15) 0.0229(5) Uani 1 1 d .
H23 H 0.9185 0.4432 0.5843 0.027 Uiso 1 1 calc R
C24 C 0.84958(17) 0.94416(15) 0.51914(14) 0.0160(4) Uani 1 1 d .
C25 C 0.84435(18) 0.99586(16) 0.44460(14) 0.0194(5) Uani 1 1 d .
H25 H 0.8440 0.9651 0.3910 0.023 Uiso 1 1 calc R
C26 C 0.83967(18) 1.09343(17) 0.45049(15) 0.0218(5) Uani 1 1 d .
H26 H 0.8354 1.1292 0.4008 0.026 Uiso 1 1 calc R
C27 C 0.84138(18) 1.13702(16) 0.53113(15) 0.0202(5) Uani 1 1 d .
H27 H 0.8385 1.2028 0.5365 0.024 Uiso 1 1 calc R
C28 C 0.84747(18) 1.08244(15) 0.60408(14) 0.0174(4) Uani 1 1 d .
H28 H 0.8488 1.1128 0.6582 0.021 Uiso 1 1 calc R
C29 C 1.34615(18) 0.98268(17) 0.83729(15) 0.0196(5) Uani 1 1 d .
H29A H 1.3515 0.9163 0.8224 0.024 Uiso 1 1 calc R
H29B H 1.3979 1.0031 0.8994 0.024 Uiso 1 1 calc R
C30 C 1.38908(17) 1.04895(16) 0.77495(14) 0.0183(5) Uani 1 1 d .
C31 C 1.3836(2) 1.14708(17) 0.77871(16) 0.0257(5) Uani 1 1 d .
H31 H 1.3533 1.1724 0.8199 0.031 Uiso 1 1 calc R
C32 C 1.4231(2) 1.20731(18) 0.72149(17) 0.0305(6) Uani 1 1 d .
H32 H 1.4186 1.2729 0.7239 0.037 Uiso 1 1 calc R
C33 C 1.4693(2) 1.17031(18) 0.66078(16) 0.0271(5) Uani 1 1 d .
H33 H 1.4963 1.2111 0.6226 0.033 Uiso 1 1 calc R
C34 C 1.4755(2) 1.07279(17) 0.65667(15) 0.0238(5) Uani 1 1 d .
H34 H 1.5069 1.0480 0.6160 0.029 Uiso 1 1 calc R
C35 C 1.43465(19) 1.01177(17) 0.71341(15) 0.0207(5) Uani 1 1 d .
H35 H 1.4379 0.9460 0.7101 0.025 Uiso 1 1 calc R
C36 C 1.18239(18) 1.03579(15) 0.88277(14) 0.0166(4) Uani 1 1 d .
H36 H 1.2276 1.0781 0.9344 0.020 Uiso 1 1 calc R
C37 C 1.06062(18) 1.01260(15) 0.84422(13) 0.0142(4) Uani 1 1 d .
C38 C 0.96007(17) 1.03830(15) 0.86460(13) 0.0139(4) Uani 1 1 d .
C39 C 0.75319(18) 1.00827(15) 0.81871(14) 0.0178(5) Uani 1 1 d .
H39 H 0.6788 0.9772 0.7782 0.021 Uiso 1 1 calc R
C40 C 0.75754(19) 1.06898(16) 0.89146(15) 0.0204(5) Uani 1 1 d .
H40 H 0.6873 1.0784 0.8995 0.024 Uiso 1 1 calc R
C41 C 0.86742(19) 1.11565(16) 0.95223(14) 0.0194(5) Uani 1 1 d .
H41 H 0.8721 1.1571 1.0014 0.023 Uiso 1 1 calc R
C42 C 0.96999(19) 1.09969(15) 0.93879(14) 0.0176(5) Uani 1 1 d .
H42 H 1.0448 1.1298 0.9791 0.021 Uiso 1 1 calc R
C43 C 0.8594(2) 1.34280(19) 0.31987(18) 0.0314(6) Uani 1 1 d .
C44 C 0.8816(3) 1.3517(2) 0.23427(18) 0.0407(7) Uani 1 1 d .
H44A H 0.9441 1.3186 0.2341 0.061 Uiso 1 1 calc R
H44B H 0.9053 1.4195 0.2270 0.061 Uiso 1 1 calc R
H44C H 0.8099 1.3228 0.1852 0.061 Uiso 1 1 calc R
C45 C 0.4403(2) 0.46829(17) 0.78917(18) 0.0288(6) Uani 1 1 d .
C46 C 0.4233(2) 0.4693(2) 0.87644(16) 0.0355(6) Uani 1 1 d .
H46A H 0.3497 0.4888 0.8711 0.053 Uiso 1 1 calc R
H46B H 0.4886 0.5146 0.9197 0.053 Uiso 1 1 calc R
H46C H 0.4205 0.4050 0.8965 0.053 Uiso 1 1 calc R

loop_
_atom_site_aniso_label
_atom_site_aniso_U_11
_atom_site_aniso_U_22
_atom_site_aniso_U_33
_atom_site_aniso_U_23
_atom_site_aniso_U_13
_atom_site_aniso_U_12
Ru1 0.01075(8) 0.01356(9) 0.01154(9) 0.00110(6) 0.00283(6) 0.00175(6)
P1 0.0191(3) 0.0218(3) 0.0179(3) 0.0015(2) 0.0061(2) 0.0048(2)
P2 0.0188(3) 0.0202(3) 0.0196(3) 0.0024(2) 0.0039(2) 0.0037(2)
F1 0.0387(8) 0.0487(10) 0.0182(7) 0.0045(6) 0.0024(6) 0.0164(7)
F2 0.0418(8) 0.0260(8) 0.0326(8) -0.0057(6) 0.0130(7) 0.0081(6)
F3 0.0278(7) 0.0205(7) 0.0285(7) 0.0036(6) 0.0079(6) 0.0087(6)
F4 0.0266(7) 0.0369(8) 0.0330(8) 0.0077(6) 0.0176(6) 0.0069(6)
F5 0.0288(7) 0.0288(8) 0.0192(7) 0.0061(6) 0.0073(6) 0.0122(6)
F6 0.0209(7) 0.0337(8) 0.0371(8) -0.0032(6) 0.0119(6) -0.0011(6)
F7 0.0368(8) 0.0193(8) 0.0515(10) -0.0038(7) 0.0096(7) 0.0035(6)
F8 0.0334(8) 0.0351(8) 0.0264(8) 0.0116(6) 0.0079(6) 0.0089(6)
F9 0.0471(10) 0.0741(12) 0.0335(9) 0.0311(8) 0.0166(7) 0.0271(9)
F10 0.0185(7) 0.0323(8) 0.0353(8) -0.0035(6) 0.0055(6) 0.0065(6)
F11 0.0200(7) 0.0358(8) 0.0411(9) 0.0088(7) 0.0090(6) 0.0023(6)
F12 0.0256(7) 0.0360(9) 0.0426(9) -0.0185(7) 0.0009(6) 0.0098(6)
N2 0.0127(8) 0.0169(9) 0.0112(9) 0.0008(7) 0.0032(7) 0.0042(7)
N1 0.0141(8) 0.0148(9) 0.0131(9) 0.0005(7) 0.0049(7) 0.0036(7)
N4 0.0157(9) 0.0161(10) 0.0152(9) 0.0045(7) 0.0032(7) 0.0026(7)
N3 0.0172(9) 0.0164(9) 0.0139(9) 0.0019(7) 0.0045(7) 0.0041(7)
N10 0.0117(8) 0.0173(10) 0.0151(9) 0.0016(7) 0.0035(7) 0.0034(7)
N12 0.0198(9) 0.0186(10) 0.0144(9) 0.0001(7) 0.0063(7) 0.0057(8)
N11 0.0162(9) 0.0178(10) 0.0144(9) -0.0002(7) 0.0045(7) 0.0045(7)
N9 0.0102(8) 0.0175(10) 0.0152(9) 0.0023(7) 0.0025(7) 0.0016(7)
N6 0.0143(9) 0.0131(9) 0.0144(9) 0.0032(7) 0.0047(7) 0.0034(7)
N7 0.0118(8) 0.0186(10) 0.0157(9) 0.0019(7) 0.0031(7) 0.0022(7)
N8 0.0120(8) 0.0194(10) 0.0156(9) 0.0022(7) 0.0027(7) 0.0020(7)
N5 0.0134(8) 0.0130(9) 0.0148(9) 0.0038(7) 0.0045(7) 0.0019(7)
N13 0.0390(14) 0.0611(17) 0.0418(15) 0.0012(12) 0.0201(12) 0.0080(12)
N14 0.083(2) 0.0240(13) 0.0585(17) 0.0027(11) 0.0524(15) 0.0000(12)
C1 0.0126(10) 0.0146(11) 0.0148(10) -0.0003(8) 0.0041(8) 0.0009(8)
C2 0.0159(10) 0.0166(11) 0.0131(10) -0.0007(8) 0.0053(8) 0.0030(9)
C3 0.0168(11) 0.0189(12) 0.0185(11) -0.0002(9) 0.0059(9) -0.0004(9)
C4 0.0112(10) 0.0243(12) 0.0202(12) -0.0009(9) 0.0036(9) 0.0011(9)
C5 0.0154(10) 0.0263(13) 0.0189(11) 0.0030(10) 0.0033(9) 0.0072(9)
C6 0.0174(11) 0.0191(12) 0.0170(11) 0.0043(9) 0.0057(9) 0.0060(9)
C7 0.0153(10) 0.0183(11) 0.0164(11) 0.0009(9) 0.0042(9) 0.0007(9)
C8 0.0202(11) 0.0269(13) 0.0164(11) 0.0085(10) 0.0001(9) 0.0039(10)
C9 0.0169(10) 0.0204(12) 0.0164(11) 0.0071(9) 0.0024(9) 0.0060(9)
C10 0.0227(12) 0.0292(13) 0.0181(12) 0.0086(10) 0.0088(9) 0.0107(10)
C11 0.0296(13) 0.0225(13) 0.0226(12) 0.0002(10) 0.0062(10) 0.0108(10)
C12 0.0265(12) 0.0178(12) 0.0312(14) 0.0053(10) 0.0068(10) 0.0023(10)
C13 0.0287(13) 0.0275(14) 0.0351(14) 0.0084(11) 0.0194(11) 0.0032(11)
C14 0.0299(13) 0.0232(13) 0.0229(12) 0.0023(10) 0.0127(10) 0.0075(10)
C15 0.0108(10) 0.0221(12) 0.0131(10) 0.0022(9) 0.0037(8) 0.0025(8)
C16 0.0169(11) 0.0263(13) 0.0154(11) 0.0039(9) 0.0067(9) 0.0056(9)
C17 0.0256(12) 0.0198(12) 0.0208(12) -0.0017(9) 0.0099(10) 0.0079(10)
C18 0.0225(11) 0.0181(12) 0.0154(11) -0.0046(9) 0.0050(9) 0.0031(9)
C19 0.0217(11) 0.0193(12) 0.0217(12) -0.0002(9) 0.0008(9) 0.0061(9)
C20 0.0177(11) 0.0282(13) 0.0242(12) -0.0037(10) 0.0050(9) 0.0029(10)
C21 0.0250(12) 0.0260(13) 0.0209(12) -0.0001(10) 0.0070(10) 0.0004(10)
C22 0.0279(12) 0.0245(13) 0.0216(12) 0.0027(10) 0.0047(10) 0.0098(10)
C23 0.0212(11) 0.0253(13) 0.0227(12) -0.0009(10) 0.0065(10) 0.0086(10)
C24 0.0092(9) 0.0195(12) 0.0162(11) 0.0010(9) 0.0017(8) 0.0001(8)
C25 0.0160(10) 0.0245(12) 0.0168(11) 0.0039(9) 0.0050(9) 0.0026(9)
C26 0.0171(11) 0.0247(13) 0.0203(12) 0.0078(10) 0.0032(9) 0.0007(9)
C27 0.0163(11) 0.0164(12) 0.0256(12) 0.0056(9) 0.0038(9) 0.0031(9)
C28 0.0134(10) 0.0167(11) 0.0195(11) -0.0012(9) 0.0033(9) 0.0011(8)
C29 0.0115(10) 0.0252(13) 0.0224(12) 0.0036(10) 0.0048(9) 0.0057(9)
C30 0.0100(10) 0.0209(12) 0.0211(11) 0.0008(9) 0.0021(9) 0.0019(9)
C31 0.0257(12) 0.0252(13) 0.0282(13) -0.0029(10) 0.0127(10) 0.0044(10)
C32 0.0342(14) 0.0171(13) 0.0410(15) -0.0009(11) 0.0154(12) 0.0031(11)
C33 0.0267(12) 0.0265(14) 0.0300(13) 0.0075(11) 0.0137(11) 0.0019(10)
C34 0.0231(12) 0.0272(13) 0.0248(12) 0.0013(10) 0.0117(10) 0.0080(10)
C35 0.0178(11) 0.0203(12) 0.0234(12) 0.0020(9) 0.0048(9) 0.0062(9)
C36 0.0145(10) 0.0176(11) 0.0153(11) 0.0000(9) 0.0032(8) 0.0008(9)
C37 0.0158(10) 0.0135(11) 0.0120(10) 0.0027(8) 0.0033(8) 0.0025(8)
C38 0.0137(10) 0.0134(11) 0.0141(10) 0.0049(8) 0.0034(8) 0.0033(8)
C39 0.0148(10) 0.0176(11) 0.0201(11) 0.0029(9) 0.0051(9) 0.0025(9)
C40 0.0198(11) 0.0206(12) 0.0255(12) 0.0034(10) 0.0122(10) 0.0070(9)
C41 0.0272(12) 0.0160(11) 0.0170(11) 0.0005(9) 0.0099(9) 0.0051(9)
C42 0.0191(11) 0.0165(11) 0.0148(11) 0.0027(9) 0.0037(9) 0.0013(9)
C43 0.0227(12) 0.0325(15) 0.0373(16) 0.0003(12) 0.0086(11) 0.0052(11)
C44 0.0441(16) 0.0455(18) 0.0329(15) 0.0079(13) 0.0124(13) 0.0111(14)
C45 0.0348(14) 0.0135(12) 0.0407(15) 0.0014(11) 0.0188(12) 0.0008(10)
C46 0.0396(15) 0.0350(15) 0.0275(14) 0.0003(12) 0.0123(12) -0.0043(12)

loop_
_atom_type_symbol
_atom_type_description
_atom_type_scat_dispersion_real
_atom_type_scat_dispersion_imag
_atom_type_scat_source
C C 0.0033 0.0016 'International Tables Vol C Tables 4.2.6.8 and 6.1.1.4'
H H 0.0000 0.0000 'International Tables Vol C Tables 4.2.6.8 and 6.1.1.4'
N N 0.0061 0.0033 'International Tables Vol C Tables 4.2.6.8 and 6.1.1.4'
F F 0.0171 0.0103 'International Tables Vol C Tables 4.2.6.8 and 6.1.1.4'
P P 0.1023 0.0942 'International Tables Vol C Tables 4.2.6.8 and 6.1.1.4'
Ru Ru -1.2594 0.8363 'International Tables Vol C Tables 4.2.6.8 and 6.1.1.4'

loop_
_geom_angle_atom_site_label_1
_geom_angle_atom_site_label_2
_geom_angle_atom_site_label_3
_geom_angle
N10 Ru1 N2 92.90(7)
N10 Ru1 N6 98.63(7)
N2 Ru1 N6 95.24(7)
N10 Ru1 N1 85.84(6)
N2 Ru1 N1 78.51(6)
N6 Ru1 N1 172.55(6)
N10 Ru1 N5 175.99(7)
N2 Ru1 N5 89.98(6)
N6 Ru1 N5 78.31(6)
N1 Ru1 N5 97.48(6)
N10 Ru1 N9 77.97(7)
N2 Ru1 N9 168.44(7)
N6 Ru1 N9 93.16(6)
N1 Ru1 N9 93.61(6)
N5 Ru1 N9 99.51(6)
F1 P1 F4 90.50(8)
F1 P1 F2 90.13(8)
F4 P1 F2 90.19(8)
F1 P1 F6 90.49(8)
F4 P1 F6 178.83(8)
F2 P1 F6 90.43(8)
F1 P1 F3 90.47(7)
F4 P1 F3 90.25(7)
F2 P1 F3 179.26(8)
F6 P1 F3 89.12(7)
F1 P1 F5 179.71(9)
F4 P1 F5 89.78(7)
F2 P1 F5 89.79(7)
F6 P1 F5 89.23(7)
F3 P1 F5 89.61(7)
F9 P2 F8 179.81(9)
F9 P2 F7 90.20(9)
F8 P2 F7 89.89(8)
F9 P2 F12 90.32(9)
F8 P2 F12 89.59(8)
F7 P2 F12 179.41(9)
F9 P2 F10 90.08(8)
F8 P2 F10 90.09(8)
F7 P2 F10 89.99(7)
F12 P2 F10 89.74(7)
F9 P2 F11 90.00(8)
F8 P2 F11 89.82(8)
F7 P2 F11 90.55(8)
F12 P2 F11 89.72(8)
F10 P2 F11 179.46(8)
N3 N2 C1 110.40(17)
N3 N2 Ru1 134.00(13)
C1 N2 Ru1 115.23(13)
C6 N1 C2 117.58(18)
C6 N1 Ru1 126.96(14)
C2 N1 Ru1 115.37(13)
C7 N4 N3 112.24(16)
C7 N4 C8 129.36(18)
N3 N4 C8 118.31(16)
N2 N3 N4 105.19(16)
N11 N10 C15 111.10(17)
N11 N10 Ru1 131.38(13)
C15 N10 Ru1 116.43(13)
C16 N12 N11 111.97(17)
C16 N12 C17 129.61(18)
N11 N12 C17 118.28(17)
N10 N11 N12 105.18(16)
C28 N9 C24 117.52(18)
C28 N9 Ru1 126.97(14)
C24 N9 Ru1 115.51(14)
N7 N6 C37 110.55(16)
N7 N6 Ru1 133.24(13)
C37 N6 Ru1 116.04(13)
N6 N7 N8 105.01(16)
C36 N8 N7 112.21(16)
C36 N8 C29 128.97(18)
N7 N8 C29 118.78(17)
C39 N5 C38 117.48(17)
C39 N5 Ru1 126.42(14)
C38 N5 Ru1 115.89(13)
N2 C1 C7 107.33(18)
N2 C1 C2 116.73(18)
C7 C1 C2 135.90(19)
N1 C2 C3 122.35(19)
N1 C2 C1 113.28(18)
C3 C2 C1 124.35(19)
C2 C3 C4 119.3(2)
C2 C3 H3 120.3
C4 C3 H3 120.3
C5 C4 C3 118.33(19)
C5 C4 H4 120.8
C3 C4 H4 120.8
C6 C5 C4 119.6(2)
C6 C5 H5 120.2
C4 C5 H5 120.2
N1 C6 C5 122.8(2)
N1 C6 H6 118.6
C5 C6 H6 118.6
N4 C7 C1 104.83(18)
N4 C7 H7 127.6
C1 C7 H7 127.6
N4 C8 C9 111.04(17)
N4 C8 H8A 109.4
C9 C8 H8A 109.4
N4 C8 H8B 109.4
C9 C8 H8B 109.4
H8A C8 H8B 108.0
C14 C9 C10 119.2(2)
C14 C9 C8 119.9(2)
C10 C9 C8 120.9(2)
C11 C10 C9 120.3(2)
C11 C10 H10 119.8
C9 C10 H10 119.8
C10 C11 C12 120.1(2)
C10 C11 H11 120.0
C12 C11 H11 120.0
C13 C12 C11 119.9(2)
C13 C12 H12 120.0
C11 C12 H12 120.0
C12 C13 C14 120.2(2)
C12 C13 H13 119.9
C14 C13 H13 119.9
C13 C14 C9 120.3(2)
C13 C14 H14 119.9
C9 C14 H14 119.9
N10 C15 C16 106.59(18)
N10 C15 C24 116.07(18)
C16 C15 C24 137.32(19)
N12 C16 C15 105.15(18)
N12 C16 H16 127.4
C15 C16 H16 127.4
N12 C17 C18 109.55(17)
N12 C17 H17A 109.8
C18 C17 H17A 109.8
N12 C17 H17B 109.8
C18 C17 H17B 109.8
H17A C17 H17B 108.2
C23 C18 C19 118.9(2)
C23 C18 C17 121.5(2)
C19 C18 C17 119.5(2)
C20 C19 C18 120.5(2)
C20 C19 H19 119.8
C18 C19 H19 119.8
C19 C20 C21 120.1(2)
C19 C20 H20 120.0
C21 C20 H20 120.0
C22 C21 C20 119.9(2)
C22 C21 H21 120.1
C20 C21 H21 120.1
C21 C22 C23 120.2(2)
C21 C22 H22 119.9
C23 C22 H22 119.9
C22 C23 C18 120.5(2)
C22 C23 H23 119.8
C18 C23 H23 119.8
N9 C24 C25 122.1(2)
N9 C24 C15 113.19(18)
C25 C24 C15 124.69(19)
C26 C25 C24 119.4(2)
C26 C25 H25 120.3
C24 C25 H25 120.3
C27 C26 C25 118.9(2)
C27 C26 H26 120.5
C25 C26 H26 120.5
C26 C27 C28 119.6(2)
C26 C27 H27 120.2
C28 C27 H27 120.2
N9 C28 C27 122.5(2)
N9 C28 H28 118.8
C27 C28 H28 118.8
N8 C29 C30 112.07(17)
N8 C29 H29A 109.2
C30 C29 H29A 109.2
N8 C29 H29B 109.2
C30 C29 H29B 109.2
H29A C29 H29B 107.9
C35 C30 C31 119.5(2)
C35 C30 C29 119.9(2)
C31 C30 C29 120.6(2)
C32 C31 C30 120.3(2)
C32 C31 H31 119.9
C30 C31 H31 119.9
C33 C32 C31 120.1(2)
C33 C32 H32 119.9
C31 C32 H32 119.9
C32 C33 C34 120.1(2)
C32 C33 H33 120.0
C34 C33 H33 120.0
C33 C34 C35 120.0(2)
C33 C34 H34 120.0
C35 C34 H34 120.0
C30 C35 C34 120.1(2)
C30 C35 H35 120.0
C34 C35 H35 120.0
N8 C36 C37 104.94(18)
N8 C36 H36 127.5
C37 C36 H36 127.5
N6 C37 C36 107.28(18)
N6 C37 C38 116.73(17)
C36 C37 C38 135.98(19)
N5 C38 C42 122.31(18)
N5 C38 C37 112.89(17)
C42 C38 C37 124.76(18)
N5 C39 C40 122.79(19)
N5 C39 H39 118.6
C40 C39 H39 118.6
C39 C40 C41 119.29(19)
C39 C40 H40 120.4
C41 C40 H40 120.4
C42 C41 C40 119.0(2)
C42 C41 H41 120.5
C40 C41 H41 120.5
C41 C42 C38 119.17(19)
C41 C42 H42 120.4
C38 C42 H42 120.4
N13 C43 C44 178.7(3)
C43 C44 H44A 109.5
C43 C44 H44B 109.5
H44A C44 H44B 109.5
C43 C44 H44C 109.5
H44A C44 H44C 109.5
H44B C44 H44C 109.5
N14 C45 C46 179.6(3)
C45 C46 H46A 109.5
C45 C46 H46B 109.5
H46A C46 H46B 109.5
C45 C46 H46C 109.5
H46A C46 H46C 109.5
H46B C46 H46C 109.5

loop_
_geom_bond_atom_site_label_1
_geom_bond_atom_site_label_2
_geom_bond_distance
Ru1 N10 2.0193(17)
Ru1 N2 2.0260(17)
Ru1 N6 2.0287(17)
Ru1 N1 2.0887(17)
Ru1 N5 2.0889(17)
Ru1 N9 2.0959(17)
P1 F1 1.5931(14)
P1 F4 1.6012(14)
P1 F2 1.6019(14)
P1 F6 1.6035(14)
P1 F3 1.6040(13)
P1 F5 1.6049(13)
P2 F9 1.5907(15)
P2 F8 1.5927(14)
P2 F7 1.5937(14)
P2 F12 1.6004(14)
P2 F10 1.6035(13)
P2 F11 1.6031(14)
N2 N3 1.319(2)
N2 C1 1.365(3)
N1 C6 1.345(3)
N1 C2 1.359(3)
N4 C7 1.344(3)
N4 N3 1.346(2)
N4 C8 1.479(3)
N10 N11 1.311(2)
N10 C15 1.366(3)
N12 C16 1.344(3)
N12 N11 1.347(2)
N12 C17 1.476(3)
N9 C28 1.348(3)
N9 C24 1.370(3)
N6 N7 1.319(2)
N6 C37 1.361(3)
N7 N8 1.349(2)
N8 C36 1.339(3)
N8 C29 1.469(2)
N5 C39 1.344(3)
N5 C38 1.367(3)
N13 C43 1.138(3)
N14 C45 1.132(3)
C1 C7 1.367(3)
C1 C2 1.453(3)
C2 C3 1.388(3)
C3 C4 1.387(3)
C3 H3 0.9300
C4 C5 1.384(3)
C4 H4 0.9300
C5 C6 1.381(3)
C5 H5 0.9300
C6 H6 0.9300
C7 H7 0.9300
C8 C9 1.504(3)
C8 H8A 0.9700
C8 H8B 0.9700
C9 C14 1.387(3)
C9 C10 1.388(3)
C10 C11 1.382(3)
C10 H10 0.9300
C11 C12 1.383(3)
C11 H11 0.9300
C12 C13 1.377(3)
C12 H12 0.9300
C13 C14 1.383(3)
C13 H13 0.9300
C14 H14 0.9300
C15 C16 1.370(3)
C15 C24 1.447(3)
C16 H16 0.9300
C17 C18 1.505(3)
C17 H17A 0.9700
C17 H17B 0.9700
C18 C23 1.387(3)
C18 C19 1.388(3)
C19 C20 1.382(3)
C19 H19 0.9300
C20 C21 1.383(3)
C20 H20 0.9300
C21 C22 1.374(3)
C21 H21 0.9300
C22 C23 1.384(3)
C22 H22 0.9300
C23 H23 0.9300
C24 C25 1.382(3)
C25 C26 1.380(3)
C25 H25 0.9300
C26 C27 1.378(3)
C26 H26 0.9300
C27 C28 1.383(3)
C27 H27 0.9300
C28 H28 0.9300
C29 C30 1.511(3)
C29 H29A 0.9700
C29 H29B 0.9700
C30 C35 1.388(3)
C30 C31 1.388(3)
C31 C32 1.383(3)
C31 H31 0.9300
C32 C33 1.381(3)
C32 H32 0.9300
C33 C34 1.382(3)
C33 H33 0.9300
C34 C35 1.390(3)
C34 H34 0.9300
C35 H35 0.9300
C36 C37 1.367(3)
C36 H36 0.9300
C37 C38 1.456(3)
C38 C42 1.383(3)
C39 C40 1.381(3)
C39 H39 0.9300
C40 C41 1.383(3)
C40 H40 0.9300
C41 C42 1.380(3)
C41 H41 0.9300
C42 H42 0.9300
C43 C44 1.453(4)
C44 H44A 0.9600
C44 H44B 0.9600
C44 H44C 0.9600
C45 C46 1.446(3)
C46 H46A 0.9600
C46 H46B 0.9600
C46 H46C 0.9600
